data_1528002
loop_
_publ_author_name
'Rost, E.'
'Haugsten, K.'

_publ_section_title
;
 The crystal structure of (Fex Ni1-x)22 Se16
;
_journal_name_full 'Acta Chemica Scandinavica (1-27,1973-42,1988)'
_journal_page_first 1601
_journal_page_last 1606
_journal_volume 23
_journal_year 1969
_chemical_formula_sum 'Fe4.4 Ni17.6 Se16'
_space_group_IT_number 119
_symmetry_space_group_name_Hall 'I -4 -2'
_symmetry_space_group_name_H-M 'I -4 m 2'
_cell_angle_alpha 90
_cell_angle_beta 90
_cell_angle_gamma 90
_cell_formula_units_Z 1
_cell_length_a 7.208
_cell_length_b 7.208
_cell_length_c 11.393
_cell_volume 591.926
_citation_journal_id_ASTM ACSAA4
_cod_data_source_file Rost_ACSAA4_1969_1225.cif
_cod_data_source_block Fe4.4Ni17.6Se16
_cod_original_cell_volume 591.9263
_cod_database_code 1528002

loop_
_symmetry_equiv_pos_as_xyz
x,y,z
y,-x,-z
-x,-y,z
-y,x,-z
-x,y,z
y,x,-z
x,-y,z
-y,-x,-z
x+1/2,y+1/2,z+1/2
y+1/2,-x+1/2,-z+1/2
-x+1/2,-y+1/2,z+1/2
-y+1/2,x+1/2,-z+1/2
-x+1/2,y+1/2,z+1/2
y+1/2,x+1/2,-z+1/2
x+1/2,-y+1/2,z+1/2
-y+1/2,-x+1/2,-z+1/2

loop_
_atom_site_label
_atom_site_type_symbol
_atom_site_fract_x
_atom_site_fract_y
_atom_site_fract_z
_atom_site_occupancy
_atom_site_U_iso_or_equiv
Fe2 Fe 0.2784 0 0.3256 0.2 0.0
Fe3 Fe 0 0.5 0.024 0.2 0.0
Ni2 Ni 0.2784 0 0.3256 0.8 0.0
Ni1 Ni 0.2751 0.2751 0 0.8 0.0
Se1 Se 0.2418 0 0.1154 1 0.0
Fe4 Fe 0 0.5 0.25 0.2 0.0
Fe1 Fe 0.2751 0.2751 0 0.2 0.0
Se2 Se 0 0.2211 0.3494 1 0.0
Ni3 Ni 0 0.5 0.024 0.8 0.0
Ni4 Ni 0 0.5 0.25 0.8 0.0
